data_7059697
loop_
_publ_author_name
'Rodrigues, Daniel A.'
'Pinheiro, Pedro de Sena M.'
'S. Sagrillo, Fernanda'
'R. Freitas, Maria Clara'
'A. Alves, Marina'
'Thota, Sreekanth'
'Tinoco, Luzineide W.'
'Magalh\~aes, Alvicler'
'Sant&#x2019;Anna, Carlos M. R.'
'Fraga, Carlos A. M.'

_publ_section_title
;
 Structure--property relationship studies of 3-acyl-substituted furans:
 the serendipitous identification and characterization of a new
 non-classical hydrogen bond donor moiety
;
_journal_issue 26
_journal_name_full 'New Journal of Chemistry'
_journal_page_first 10994
_journal_page_last 11005
_journal_paper_doi 10.1039/D0NJ01598A
_journal_volume 44
_journal_year 2020
_chemical_formula_moiety 'C12 H10 N2 O S, H2 O'
_chemical_formula_sum 'C12 H12 N2 O2 S'
_chemical_formula_weight 248.30
_space_group_crystal_system monoclinic
_space_group_IT_number 14
_space_group_name_Hall '-P 2yn'
_space_group_name_H-M_alt 'P 1 21/n 1'
_atom_sites_solution_hydrogens mixed
_atom_sites_solution_primary direct
_audit_creation_date 2020-06-05
_audit_creation_method
;
Olex2 1.3
(compiled 2020.02.04 svn.rd84adfe8 for OlexSys, GUI svn.r6032)
;
_audit_update_record
;
2020-06-05 deposited with the CCDC.	2020-06-11 downloaded from the CCDC.
;
_cell_angle_alpha 90
_cell_angle_beta 95.013(5)
_cell_angle_gamma 90
_cell_formula_units_Z 4
_cell_length_a 4.8356(8)
_cell_length_b 19.976(4)
_cell_length_c 12.518(3)
_cell_measurement_reflns_used 1582
_cell_measurement_temperature 293
_cell_measurement_theta_max 20.72
_cell_measurement_theta_min 3.27
_cell_volume 1204.6(4)
_computing_data_collection 'Apex3 (Bruker, 2012)'
_computing_molecular_graphics 'Olex2 1.3 (Dolomanov et al., 2009)'
_computing_publication_material 'Olex2 1.3 (Dolomanov et al., 2009)'
_computing_structure_refinement 'SHELXL 2018/3 (Sheldrick, 2015)'
_computing_structure_solution 'SHELXS  (Sheldrick, 2008)'
_diffrn_ambient_temperature 293
_diffrn_measured_fraction_theta_full 0.999
_diffrn_measured_fraction_theta_max 0.999
_diffrn_measurement_device_type bruker
_diffrn_radiation_type MoK\a
_diffrn_radiation_wavelength 0.71073
_diffrn_reflns_av_R_equivalents 0.2339
_diffrn_reflns_av_unetI/netI 0.1089
_diffrn_reflns_Laue_measured_fraction_full 0.999
_diffrn_reflns_Laue_measured_fraction_max 0.999
_diffrn_reflns_limit_h_max 5
_diffrn_reflns_limit_h_min -5
_diffrn_reflns_limit_k_max 23
_diffrn_reflns_limit_k_min -23
_diffrn_reflns_limit_l_max 14
_diffrn_reflns_limit_l_min -14
_diffrn_reflns_number 16061
_diffrn_reflns_point_group_measured_fraction_full 0.999
_diffrn_reflns_point_group_measured_fraction_max 0.999
_diffrn_reflns_theta_full 25.007
_diffrn_reflns_theta_max 25.007
_diffrn_reflns_theta_min 2.613
_exptl_absorpt_coefficient_mu 0.260
_exptl_absorpt_correction_T_max 20.72
_exptl_absorpt_correction_T_min 3.27
_exptl_absorpt_correction_type none
_exptl_crystal_colour colourless
_exptl_crystal_colour_primary colourless
_exptl_crystal_density_diffrn 1.369
_exptl_crystal_description block
_exptl_crystal_F_000 520
_exptl_crystal_size_max 0.544
_exptl_crystal_size_mid 0.089
_exptl_crystal_size_min 0.068
_refine_diff_density_max 0.245
_refine_diff_density_min -0.205
_refine_diff_density_rms 0.053
_refine_ls_extinction_coef 0.0076(13)
_refine_ls_extinction_expression Fc^*^=kFc[1+0.001xFc^2^\l^3^/sin(2\q)]^-1/4^
_refine_ls_extinction_method 'SHELXL-2018/3 (Sheldrick 2018)'
_refine_ls_goodness_of_fit_ref 1.068
_refine_ls_hydrogen_treatment constr
_refine_ls_matrix_type full
_refine_ls_number_parameters 177
_refine_ls_number_reflns 2119
_refine_ls_number_restraints 75
_refine_ls_restrained_S_all 1.050
_refine_ls_R_factor_all 0.1608
_refine_ls_R_factor_gt 0.0649
_refine_ls_shift/su_max 0.000
_refine_ls_shift/su_mean 0.000
_refine_ls_structure_factor_coef Fsqd
_refine_ls_weighting_details 'w=1/[\s^2^(Fo^2^)+(0.0166P)^2^+0.9379P] where P=(Fo^2^+2Fc^2^)/3'
_refine_ls_weighting_scheme calc
_refine_ls_wR_factor_gt 0.0955
_refine_ls_wR_factor_ref 0.1226
_reflns_Friedel_coverage 0.000
_reflns_number_gt 1114
_reflns_number_total 2119
_reflns_threshold_expression 'I > 2\s(I)'
_cod_data_source_file d0nj01598a2.cif
_cod_data_source_block mo_pit4_0m_a
_cod_depositor_comments
;Adding full bibliography for 7059697--7059698.cif.

 Adding full bibliography for 7059697--7059698.cif.
;
_cod_database_code 7059697
_shelx_shelxl_version_number 2018/3
_shelx_space_group_comment
;
The symmetry employed for this shelxl refinement is uniquely defined
by the following loop, which should always be used as a source of
symmetry information in preference to the above space-group names.
They are only intended as comments.
;
_shelx_estimated_absorpt_t_max 0.983
_shelx_estimated_absorpt_t_min 0.872
_olex2_refinement_description
;
1. Fixed Uiso
 At 1.2 times of:
  All C(H) groups, All C(H,H) groups, All N(H) groups
 At 1.5 times of:
  All O(H,H) groups
2. Restrained distances
 C10-C11B \\sim C12-C11A
 with sigma of 0.001
 C10-S1A \\sim C12-S1B
 with sigma of 0.001
 C11A-S1A \\sim C11B-S1B
 with sigma of 0.001
3. Uiso/Uaniso restraints and constraints
S1A \\sim S1B \\sim C11A \\sim C11B \\sim C12 \\sim C9 \\sim C10: within 2A
with sigma of 0.04 and sigma for terminal atoms of 0.08 within 2A
4. Others
 Sof(H12A)=Sof(H10A)=Sof(S1B)=Sof(C11B)=Sof(H11B)=1-FVAR(1)
 Sof(H12)=Sof(H10)=Sof(C11A)=Sof(H11A)=Sof(S1A)=FVAR(1)
5.a Free rotating group:
 O2(H2B,H2C)
5.b Aromatic/amide H refined with riding coordinates:
 C12(H12), C12(H12A), C10(H10), C10(H10A), C11A(H11A), C11B(H11B), N2(H2),
 C7(H7), C2(H2A), C6(H6), C3(H3), C5(H5), C4(H4)
;
_olex2_submission_special_instructions 'No special instructions were received'

loop_
_space_group_symop_operation_xyz
'x, y, z'
'-x+1/2, y+1/2, -z+1/2'
'-x, -y, -z'
'x-1/2, -y-1/2, z-1/2'

loop_
_atom_site_label
_atom_site_type_symbol
_atom_site_fract_x
_atom_site_fract_y
_atom_site_fract_z
_atom_site_U_iso_or_equiv
_atom_site_adp_type
_atom_site_occupancy
_atom_site_site_symmetry_order
_atom_site_calc_flag
_atom_site_refinement_flags_posn
_atom_site_refinement_flags_adp
_atom_site_refinement_flags_occupancy
_atom_site_disorder_assembly
_atom_site_disorder_group
C12 C 1.0625(8) 0.1444(2) 0.7157(3) 0.0493(11) Uani 1 1 d D U . . .
H12 H 1.006813 0.164480 0.777318 0.059 Uiso 0.743(5) 1 calc R U P A 1
H12A H 1.003074 0.165629 0.775720 0.059 Uiso 0.257(5) 1 calc R U P A 2
C9 C 0.9600(7) 0.16167(18) 0.6116(3) 0.0328(9) Uani 1 1 d . U . . .
C10 C 1.0761(8) 0.1228(2) 0.5370(3) 0.0529(12) Uani 1 1 d D U . . .
H10 H 1.033140 0.127628 0.463565 0.063 Uiso 0.743(5) 1 calc R U P A 1
H10A H 1.034917 0.125210 0.463163 0.063 Uiso 0.257(5) 1 calc R U P A 2
C11A C 1.249(4) 0.0957(9) 0.7158(11) 0.055(3) Uani 0.743(5) 1 d D U P A 1
H11A H 1.342985 0.079156 0.778151 0.066 Uiso 0.743(5) 1 calc R U P A 1
S1A S 1.3013(7) 0.06600(18) 0.5900(2) 0.0594(8) Uani 0.743(5) 1 d D U P A 1
S1B S 1.298(3) 0.0832(7) 0.7256(10) 0.060(3) Uani 0.257(5) 1 d D U P A 2
C11B C 1.257(7) 0.0812(15) 0.5876(18) 0.066(10) Uani 0.257(5) 1 d D U P A 2
H11B H 1.358626 0.051554 0.549343 0.079 Uiso 0.257(5) 1 calc R U P A 2
O1 O 0.7113(5) 0.23018(14) 0.48258(19) 0.0468(8) Uani 1 1 d . . . . .
N2 N 0.6192(5) 0.24226(14) 0.6553(2) 0.0306(7) Uani 1 1 d . . . . .
H2 H 0.654169 0.230320 0.721132 0.037 Uiso 1 1 calc R U . . .
N1 N 0.4227(5) 0.29085(15) 0.6274(2) 0.0324(8) Uani 1 1 d . . . . .
O2 O 0.6948(6) 0.22247(18) 0.88353(18) 0.0613(9) Uani 1 1 d G . . . .
H2B H 0.832298 0.228402 0.929651 0.092 Uiso 1 1 d G U . . .
H2C H 0.554294 0.233489 0.915893 0.092 Uiso 1 1 d G U . . .
C8 C 0.7541(7) 0.21415(18) 0.5778(3) 0.0321(9) Uani 1 1 d . . . . .
C1 C 0.0975(7) 0.36860(18) 0.6888(3) 0.0319(9) Uani 1 1 d . . . . .
C7 C 0.3061(7) 0.31618(18) 0.7056(3) 0.0345(9) Uani 1 1 d . . . . .
H7 H 0.355292 0.300827 0.774777 0.041 Uiso 1 1 calc R U . . .
C2 C -0.0248(7) 0.39395(19) 0.7757(3) 0.0406(10) Uani 1 1 d . . . . .
H2A H 0.025955 0.376991 0.843823 0.049 Uiso 1 1 calc R U . . .
C6 C 0.0147(8) 0.3935(2) 0.5877(3) 0.0451(11) Uani 1 1 d . . . . .
H6 H 0.093214 0.376787 0.527888 0.054 Uiso 1 1 calc R U . . .
C3 C -0.2225(8) 0.4444(2) 0.7632(3) 0.0471(11) Uani 1 1 d . . . . .
H3 H -0.300917 0.461812 0.822461 0.057 Uiso 1 1 calc R U . . .
C5 C -0.1846(9) 0.4432(2) 0.5757(4) 0.0572(12) Uani 1 1 d . . . . .
H5 H -0.240230 0.459752 0.507824 0.069 Uiso 1 1 calc R U . . .
C4 C -0.3001(8) 0.4680(2) 0.6630(4) 0.0553(12) Uani 1 1 d . . . . .
H4 H -0.433737 0.501440 0.653982 0.066 Uiso 1 1 calc R U . . .

loop_
_atom_site_aniso_label
_atom_site_aniso_U_11
_atom_site_aniso_U_22
_atom_site_aniso_U_33
_atom_site_aniso_U_23
_atom_site_aniso_U_13
_atom_site_aniso_U_12
C12 0.050(3) 0.051(3) 0.048(3) 0.012(2) 0.014(2) 0.013(2)
C9 0.028(2) 0.032(2) 0.039(2) 0.0007(19) 0.0080(17) -0.0027(17)
C10 0.054(3) 0.056(3) 0.050(3) -0.004(2) 0.007(2) 0.014(2)
C11A 0.056(8) 0.046(7) 0.065(7) 0.025(5) 0.011(5) 0.019(5)
S1A 0.0553(14) 0.0500(16) 0.0743(16) -0.0047(12) 0.0131(10) 0.0180(11)
S1B 0.054(5) 0.053(6) 0.076(5) 0.020(4) 0.017(3) 0.024(3)
C11B 0.060(15) 0.051(16) 0.087(16) -0.012(12) 0.015(12) 0.037(12)
O1 0.0473(16) 0.067(2) 0.0263(16) -0.0012(14) 0.0071(12) 0.0096(14)
N2 0.0347(17) 0.034(2) 0.0225(17) 0.0056(14) 0.0017(13) 0.0054(15)
N1 0.0292(17) 0.036(2) 0.0316(18) 0.0026(15) 0.0005(14) 0.0008(15)
O2 0.0536(17) 0.101(3) 0.0286(16) -0.0055(17) -0.0022(13) 0.0126(19)
C8 0.031(2) 0.039(2) 0.027(2) -0.004(2) 0.0048(17) -0.0037(18)
C1 0.032(2) 0.031(2) 0.032(2) -0.0018(19) 0.0009(17) -0.0046(17)
C7 0.037(2) 0.036(3) 0.031(2) 0.0027(19) -0.0006(18) -0.0016(18)
C2 0.038(2) 0.040(3) 0.044(2) 0.001(2) 0.0013(18) 0.002(2)
C6 0.050(3) 0.047(3) 0.038(3) 0.000(2) 0.0005(19) 0.005(2)
C3 0.042(2) 0.041(3) 0.059(3) -0.009(2) 0.009(2) 0.001(2)
C5 0.056(3) 0.058(3) 0.056(3) 0.020(3) -0.003(2) 0.010(2)
C4 0.042(3) 0.043(3) 0.081(4) 0.006(3) 0.004(2) 0.008(2)

loop_
_atom_type_symbol
_atom_type_description
_atom_type_scat_dispersion_real
_atom_type_scat_dispersion_imag
_atom_type_scat_source
C C 0.0033 0.0016 'International Tables Vol C Tables 4.2.6.8 and 6.1.1.4'
H H 0.0000 0.0000 'International Tables Vol C Tables 4.2.6.8 and 6.1.1.4'
N N 0.0061 0.0033 'International Tables Vol C Tables 4.2.6.8 and 6.1.1.4'
O O 0.0106 0.0060 'International Tables Vol C Tables 4.2.6.8 and 6.1.1.4'
S S 0.1246 0.1234 'International Tables Vol C Tables 4.2.6.8 and 6.1.1.4'

loop_
_geom_angle_atom_site_label_1
_geom_angle_atom_site_label_2
_geom_angle_atom_site_label_3
_geom_angle
_geom_angle_site_symmetry_1
_geom_angle_site_symmetry_3
_geom_angle_publ_flag
C9 C12 H12 124.2 . . ?
C9 C12 H12A 122.1 . . ?
C9 C12 S1B 115.8(5) . . ?
C11A C12 H12 124.2 . . ?
C11A C12 C9 111.6(7) . . ?
S1B C12 H12A 122.1 . . ?
C12 C9 C8 128.0(3) . . ?
C10 C9 C12 111.2(4) . . ?
C10 C9 C8 120.7(4) . . ?
C9 C10 H10 123.0 . . ?
C9 C10 H10A 125.6 . . ?
C9 C10 S1A 114.0(3) . . ?
S1A C10 H10 123.0 . . ?
C11B C10 C9 108.8(11) . . ?
C11B C10 H10A 125.6 . . ?
C12 C11A H11A 123.0 . . ?
C12 C11A S1A 114.0(9) . . ?
S1A C11A H11A 123.0 . . ?
C10 S1A C11A 89.2(5) . . ?
C12 S1B C11B 85.6(9) . . ?
C10 C11B S1B 118.6(15) . . ?
C10 C11B H11B 120.7 . . ?
S1B C11B H11B 120.7 . . ?
N1 N2 H2 120.7 . . ?
C8 N2 H2 120.7 . . ?
C8 N2 N1 118.6(3) . . ?
C7 N1 N2 115.2(3) . . ?
H2B O2 H2C 104.5 . . ?
O1 C8 C9 120.7(3) . . ?
O1 C8 N2 122.7(3) . . ?
N2 C8 C9 116.6(3) . . ?
C2 C1 C7 119.3(3) . . ?
C2 C1 C6 118.6(3) . . ?
C6 C1 C7 122.0(3) . . ?
N1 C7 C1 121.5(3) . . ?
N1 C7 H7 119.3 . . ?
C1 C7 H7 119.3 . . ?
C1 C2 H2A 119.5 . . ?
C1 C2 C3 121.0(4) . . ?
C3 C2 H2A 119.5 . . ?
C1 C6 H6 120.0 . . ?
C5 C6 C1 119.9(4) . . ?
C5 C6 H6 120.0 . . ?
C2 C3 H3 120.4 . . ?
C4 C3 C2 119.1(4) . . ?
C4 C3 H3 120.4 . . ?
C6 C5 H5 119.8 . . ?
C4 C5 C6 120.3(4) . . ?
C4 C5 H5 119.8 . . ?
C3 C4 C5 120.9(4) . . ?
C3 C4 H4 119.6 . . ?
C5 C4 H4 119.6 . . ?

loop_
_geom_bond_atom_site_label_1
_geom_bond_atom_site_label_2
_geom_bond_distance
_geom_bond_site_symmetry_2
_geom_bond_publ_flag
C12 H12 0.9300 . ?
C12 H12A 0.9300 . ?
C12 C9 1.397(5) . ?
C12 C11A 1.325(11) . ?
C12 S1B 1.669(5) . ?
C9 C10 1.371(5) . ?
C9 C8 1.482(5) . ?
C10 H10 0.9300 . ?
C10 H10A 0.9300 . ?
C10 S1A 1.669(5) . ?
C10 C11B 1.325(11) . ?
C11A H11A 0.9300 . ?
C11A S1A 1.723(11) . ?
S1B C11B 1.723(11) . ?
C11B H11B 0.9300 . ?
O1 C8 1.234(4) . ?
N2 H2 0.8600 . ?
N2 N1 1.382(3) . ?
N2 C8 1.340(4) . ?
N1 C7 1.276(4) . ?
O2 H2B 0.8500 . ?
O2 H2C 0.8498 . ?
C1 C7 1.456(5) . ?
C1 C2 1.379(5) . ?
C1 C6 1.387(5) . ?
C7 H7 0.9300 . ?
C2 H2A 0.9300 . ?
C2 C3 1.388(5) . ?
C6 H6 0.9300 . ?
C6 C5 1.382(5) . ?
C3 H3 0.9300 . ?
C3 C4 1.362(5) . ?
C5 H5 0.9300 . ?
C5 C4 1.362(5) . ?
C4 H4 0.9300 . ?

loop_
_geom_torsion_atom_site_label_1
_geom_torsion_atom_site_label_2
_geom_torsion_atom_site_label_3
_geom_torsion_atom_site_label_4
_geom_torsion
_geom_torsion_site_symmetry_1
_geom_torsion_site_symmetry_2
_geom_torsion_site_symmetry_3
_geom_torsion_site_symmetry_4
_geom_torsion_publ_flag
C12 C9 C10 S1A 0.6(5) . . . . ?
C12 C9 C10 C11B -1(2) . . . . ?
C12 C9 C8 O1 169.9(4) . . . . ?
C12 C9 C8 N2 -10.4(5) . . . . ?
C12 C11A S1A C10 2.2(14) . . . . ?
C12 S1B C11B C10 -1(3) . . . . ?
C9 C12 C11A S1A -2.3(17) . . . . ?
C9 C12 S1B C11B 0.0(18) . . . . ?
C9 C10 S1A C11A -1.5(8) . . . . ?
C9 C10 C11B S1B 1(3) . . . . ?
C10 C9 C8 O1 -10.0(5) . . . . ?
C10 C9 C8 N2 169.7(3) . . . . ?
C11A C12 C9 C10 1.1(11) . . . . ?
C11A C12 C9 C8 -178.8(11) . . . . ?
S1B C12 C9 C10 0.8(9) . . . . ?
S1B C12 C9 C8 -179.1(8) . . . . ?
O1 C8 N2 H2 -179.5 . . . . ?
N2 N1 C7 C1 179.1(3) . . . . ?
N1 N2 C8 C9 -179.2(3) . . . . ?
N1 N2 C8 O1 0.5(5) . . . . ?
C8 C9 C10 S1A -179.5(3) . . . . ?
C8 C9 C10 C11B 178.6(19) . . . . ?
C8 N2 N1 C7 -178.9(3) . . . . ?
C1 C2 C3 C4 1.4(6) . . . . ?
C1 C6 C5 C4 0.1(6) . . . . ?
C7 C1 C2 C3 179.4(3) . . . . ?
C7 C1 C6 C5 179.8(4) . . . . ?
C2 C1 C7 N1 179.3(3) . . . . ?
C2 C1 C6 C5 0.6(6) . . . . ?
C2 C3 C4 C5 -0.6(6) . . . . ?
C6 C1 C7 N1 0.2(5) . . . . ?
C6 C1 C2 C3 -1.4(5) . . . . ?
C6 C5 C4 C3 -0.1(6) . . . . ?
